data_7703804
loop_
_publ_author_name
'Sorg, Jens R.'
'Schneider, Tilman'
'Wohlfarth, Luise'
'Sch\"afer, Thomas C'
'Sedykh, Alexander'
'M\"uller-Buschbaum, Klaus'

_publ_section_title
;
 Sb- and Bi-based coordination polymers with N-donor ligands with and
 without lone-pair effects and their photoluminescence properties.
;
_journal_issue 15
_journal_name_full 'Dalton transactions (Cambridge, England : 2003)'
_journal_page_first 4904
_journal_page_last 4913
_journal_paper_doi 10.1039/d0dt00265h
_journal_volume 49
_journal_year 2020
_chemical_formula_moiety 'C10 H8 Cl3 N2 Sb'
_chemical_formula_sum 'C10 H8 Cl3 N2 Sb'
_chemical_formula_weight 384.28
_space_group_crystal_system monoclinic
_space_group_IT_number 14
_space_group_name_Hall '-P 2ybc'
_space_group_name_H-M_alt 'P 1 21/c 1'
_atom_sites_solution_hydrogens geom
_atom_sites_solution_primary direct
_audit_creation_date 2020-03-09
_audit_creation_method
;
Olex2 1.2
(compiled 2018.05.29 svn.r3508 for OlexSys, GUI svn.r5506)
;
_audit_update_record
;
2020-03-09 deposited with the CCDC.	2020-03-12 downloaded from the CCDC.
;
_cell_angle_alpha 90
_cell_angle_beta 109.13(3)
_cell_angle_gamma 90
_cell_formula_units_Z 4
_cell_length_a 9.6210(19)
_cell_length_b 11.545(2)
_cell_length_c 11.876(2)
_cell_measurement_reflns_used 4585
_cell_measurement_temperature 100
_cell_measurement_theta_max 28.034
_cell_measurement_theta_min 2.531
_cell_volume 1246.3(4)
_computing_cell_refinement 'SAINT v8.34A (Bruker, 2013)'
_computing_data_collection 'APEX3 ver. 2016.9-0 (Bruker AXS)'
_computing_data_reduction 'SAINT v8.34A (Bruker, 2013)'
_computing_molecular_graphics 'Olex2 (Dolomanov et al., 2009)'
_computing_publication_material 'Olex2 (Dolomanov et al., 2009)'
_computing_structure_refinement 'ShelXL (Sheldrick, 2015)'
_computing_structure_solution 'XT (Sheldrick, 2015)'
_diffrn_ambient_temperature 100
_diffrn_measured_fraction_theta_full 1.000
_diffrn_measured_fraction_theta_max 1.000
_diffrn_measurement_device_type 'Bruker APEX-II CCD'
_diffrn_measurement_method '\w scans'
_diffrn_radiation_type MoK\a
_diffrn_radiation_wavelength 0.71073
_diffrn_reflns_av_R_equivalents 0.0516
_diffrn_reflns_av_unetI/netI 0.0399
_diffrn_reflns_Laue_measured_fraction_full 1.000
_diffrn_reflns_Laue_measured_fraction_max 1.000
_diffrn_reflns_limit_h_max 12
_diffrn_reflns_limit_h_min -12
_diffrn_reflns_limit_k_max 15
_diffrn_reflns_limit_k_min -15
_diffrn_reflns_limit_l_max 15
_diffrn_reflns_limit_l_min -15
_diffrn_reflns_number 16387
_diffrn_reflns_point_group_measured_fraction_full 1.000
_diffrn_reflns_point_group_measured_fraction_max 1.000
_diffrn_reflns_theta_full 25.242
_diffrn_reflns_theta_max 28.355
_diffrn_reflns_theta_min 2.241
_diffrn_standards_number 0
_exptl_absorpt_coefficient_mu 2.829
_exptl_absorpt_correction_T_max 0.7457
_exptl_absorpt_correction_T_min 0.5955
_exptl_absorpt_correction_type analytical
_exptl_absorpt_process_details
'SADABS-2014/4 (Bruker,2014/4) was used for absorption correction. wR2(int) was 0.0856 before and 0.0552 after correction. The Ratio of minimum to maximum transmission is 0.7986. The \l/2 correction factor is 0.00150.'
_exptl_crystal_colour 'clear light colourless'
_exptl_crystal_colour_lustre clear
_exptl_crystal_colour_modifier light
_exptl_crystal_colour_primary colourless
_exptl_crystal_density_diffrn 2.048
_exptl_crystal_description block
_exptl_crystal_F_000 736
_exptl_crystal_size_max 0.257
_exptl_crystal_size_mid 0.212
_exptl_crystal_size_min 0.079
_refine_diff_density_max 2.402
_refine_diff_density_min -1.578
_refine_diff_density_rms 0.188
_refine_ls_extinction_method none
_refine_ls_goodness_of_fit_ref 1.063
_refine_ls_hydrogen_treatment constr
_refine_ls_matrix_type full
_refine_ls_number_parameters 145
_refine_ls_number_reflns 3106
_refine_ls_number_restraints 0
_refine_ls_restrained_S_all 1.063
_refine_ls_R_factor_all 0.0456
_refine_ls_R_factor_gt 0.0340
_refine_ls_shift/su_max 0.001
_refine_ls_shift/su_mean 0.000
_refine_ls_structure_factor_coef Fsqd
_refine_ls_weighting_details 'w=1/[\s^2^(Fo^2^)+(0.0480P)^2^] where P=(Fo^2^+2Fc^2^)/3'
_refine_ls_weighting_scheme calc
_refine_ls_wR_factor_gt 0.0809
_refine_ls_wR_factor_ref 0.0867
_reflns_Friedel_coverage 0.000
_reflns_number_gt 2558
_reflns_number_total 3106
_reflns_threshold_expression 'I > 2\s(I)'
_cod_data_source_file d0dt00265h2.cif
_cod_data_source_block 1D-[SbCl3(4-bipy)]
_cod_depositor_comments 'Adding full bibliography for 7703794--7703809.cif.'
_cod_original_cell_volume 1246.2(5)
_cod_database_code 7703804
_shelx_shelxl_version_number 2018/3
_shelx_space_group_comment
;
The symmetry employed for this shelxl refinement is uniquely defined
by the following loop, which should always be used as a source of
symmetry information in preference to the above space-group names.
They are only intended as comments.
;
_olex2_refinement_description
;
1. Fixed Uiso
 At 1.2 times of:
  All C(H) groups
2.a Aromatic/amide H refined with riding coordinates:
 C2(H2), C9(H9), C7(H7), C10(H10), C1(H1), C4(H4), C6(H6), C5(H5)
;
_olex2_submission_special_instructions 'No special instructions were received'

loop_
_space_group_symop_operation_xyz
'x, y, z'
'-x, y+1/2, -z+1/2'
'-x, -y, -z'
'x, -y-1/2, z-1/2'

loop_
_atom_site_label
_atom_site_type_symbol
_atom_site_fract_x
_atom_site_fract_y
_atom_site_fract_z
_atom_site_U_iso_or_equiv
_atom_site_adp_type
_atom_site_occupancy
_atom_site_site_symmetry_order
_atom_site_calc_flag
_atom_site_refinement_flags_posn
_atom_site_refinement_flags_adp
_atom_site_refinement_flags_occupancy
_atom_site_disorder_assembly
_atom_site_disorder_group
Sb1 Sb 0.27923(3) 0.50750(2) -0.08285(2) 0.01135(9) Uani 1 1 d . . . . .
Cl1 Cl 0.06907(9) 0.38566(8) -0.13594(8) 0.01457(19) Uani 1 1 d . . . . .
Cl3 Cl 0.44313(11) 0.31039(8) -0.01319(9) 0.0208(2) Uani 1 1 d . . . . .
Cl2 Cl 0.12213(10) 0.68172(8) -0.11117(9) 0.0198(2) Uani 1 1 d . . . . .
N1 N 0.2729(4) 0.5000(2) 0.1097(3) 0.0135(6) Uani 1 1 d . . . . .
N2 N 0.2463(4) 0.4931(3) 0.6967(3) 0.0155(7) Uani 1 1 d . . . . .
C3 C 0.2697(4) 0.4950(3) 0.3432(3) 0.0128(7) Uani 1 1 d . . . . .
C2 C 0.2352(4) 0.3967(3) 0.2709(3) 0.0148(7) Uani 1 1 d . . . . .
H2 H 0.209724 0.326458 0.300938 0.018 Uiso 1 1 calc R . . . .
C9 C 0.1651(4) 0.4211(3) 0.4967(3) 0.0152(7) Uani 1 1 d . . . . .
H9 H 0.103118 0.369847 0.439504 0.018 Uiso 1 1 calc R . . . .
C7 C 0.3515(4) 0.5665(3) 0.5539(3) 0.0157(8) Uani 1 1 d . . . . .
H7 H 0.418828 0.617928 0.536532 0.019 Uiso 1 1 calc R . . . .
C10 C 0.1596(4) 0.4241(3) 0.6114(3) 0.0157(8) Uani 1 1 d . . . . .
H10 H 0.091407 0.375112 0.630820 0.019 Uiso 1 1 calc R . . . .
C8 C 0.2622(4) 0.4938(3) 0.4653(3) 0.0133(7) Uani 1 1 d . . . . .
C1 C 0.2383(4) 0.4021(3) 0.1555(3) 0.0138(7) Uani 1 1 d . . . . .
H1 H 0.215200 0.334585 0.107154 0.017 Uiso 1 1 calc R . . . .
C4 C 0.3107(4) 0.5953(3) 0.2952(3) 0.0154(7) Uani 1 1 d . . . . .
H4 H 0.339334 0.663113 0.342559 0.018 Uiso 1 1 calc R . . . .
C6 C 0.3408(4) 0.5625(3) 0.6667(3) 0.0174(8) Uani 1 1 d . . . . .
H6 H 0.403303 0.611368 0.726373 0.021 Uiso 1 1 calc R . . . .
C5 C 0.3089(4) 0.5945(3) 0.1787(3) 0.0144(7) Uani 1 1 d . . . . .
H5 H 0.334145 0.663421 0.146075 0.017 Uiso 1 1 calc R . . . .

loop_
_atom_site_aniso_label
_atom_site_aniso_U_11
_atom_site_aniso_U_22
_atom_site_aniso_U_33
_atom_site_aniso_U_23
_atom_site_aniso_U_13
_atom_site_aniso_U_12
Sb1 0.01475(14) 0.01394(14) 0.00610(13) -0.00018(9) 0.00440(9) -0.00082(9)
Cl1 0.0164(4) 0.0170(4) 0.0103(4) -0.0005(3) 0.0044(3) -0.0029(3)
Cl3 0.0203(5) 0.0185(5) 0.0234(5) -0.0035(4) 0.0070(4) 0.0023(4)
Cl2 0.0207(5) 0.0167(4) 0.0214(5) 0.0039(4) 0.0062(4) 0.0018(4)
N1 0.0184(16) 0.0153(16) 0.0077(14) -0.0005(12) 0.0052(12) 0.0019(12)
N2 0.0188(17) 0.0199(17) 0.0084(15) 0.0001(12) 0.0055(13) -0.0007(12)
C3 0.0144(17) 0.0195(19) 0.0062(16) 0.0007(14) 0.0059(13) 0.0021(14)
C2 0.0162(18) 0.0150(17) 0.0128(18) 0.0007(15) 0.0042(14) -0.0013(14)
C9 0.0186(19) 0.0170(18) 0.0091(17) -0.0017(15) 0.0031(14) -0.0016(14)
C7 0.0176(19) 0.0180(18) 0.0120(18) 0.0005(15) 0.0057(15) -0.0025(14)
C10 0.021(2) 0.0180(18) 0.0100(17) -0.0005(15) 0.0077(15) -0.0023(15)
C8 0.0164(18) 0.0134(17) 0.0112(18) -0.0012(14) 0.0058(14) 0.0010(13)
C1 0.0191(19) 0.0142(17) 0.0089(17) -0.0015(14) 0.0058(14) -0.0018(14)
C4 0.0182(19) 0.0155(17) 0.0124(18) -0.0018(15) 0.0050(14) -0.0028(14)
C6 0.021(2) 0.0197(19) 0.0112(18) -0.0038(15) 0.0051(15) -0.0019(15)
C5 0.0169(18) 0.0151(17) 0.0128(18) 0.0025(15) 0.0070(14) 0.0003(14)

loop_
_atom_type_symbol
_atom_type_description
_atom_type_scat_dispersion_real
_atom_type_scat_dispersion_imag
_atom_type_scat_source
C C 0.0033 0.0016 'International Tables Vol C Tables 4.2.6.8 and 6.1.1.4'
H H 0.0000 0.0000 'International Tables Vol C Tables 4.2.6.8 and 6.1.1.4'
Cl Cl 0.1484 0.1585 'International Tables Vol C Tables 4.2.6.8 and 6.1.1.4'
N N 0.0061 0.0033 'International Tables Vol C Tables 4.2.6.8 and 6.1.1.4'
Sb Sb -0.5866 1.5461 'International Tables Vol C Tables 4.2.6.8 and 6.1.1.4'

loop_
_geom_angle_atom_site_label_1
_geom_angle_atom_site_label_2
_geom_angle_atom_site_label_3
_geom_angle
_geom_angle_site_symmetry_1
_geom_angle_site_symmetry_3
_geom_angle_publ_flag
Cl1 Sb1 Cl3 86.78(4) . . ?
Cl1 Sb1 Cl2 90.94(3) . . ?
Cl1 Sb1 N2 83.08(8) . 1_554 ?
Cl2 Sb1 Cl3 169.57(3) . . ?
Cl2 Sb1 N2 92.82(8) . 1_554 ?
N1 Sb1 Cl1 86.80(9) . . ?
N1 Sb1 Cl3 82.47(8) . . ?
N1 Sb1 Cl2 87.25(8) . . ?
N1 Sb1 N2 169.88(10) . 1_554 ?
N2 Sb1 Cl3 97.00(7) 1_554 . ?
C1 N1 Sb1 121.6(2) . . ?
C5 N1 Sb1 119.3(2) . . ?
C5 N1 C1 119.2(3) . . ?
C10 N2 Sb1 130.8(2) . 1_556 ?
C10 N2 C6 117.4(3) . . ?
C6 N2 Sb1 111.6(2) . 1_556 ?
C2 C3 C8 121.2(3) . . ?
C2 C3 C4 117.6(3) . . ?
C4 C3 C8 121.2(3) . . ?
C3 C2 H2 120.2 . . ?
C1 C2 C3 119.7(3) . . ?
C1 C2 H2 120.2 . . ?
C10 C9 H9 120.2 . . ?
C10 C9 C8 119.7(3) . . ?
C8 C9 H9 120.2 . . ?
C8 C7 H7 120.4 . . ?
C6 C7 H7 120.4 . . ?
C6 C7 C8 119.2(4) . . ?
N2 C10 C9 122.9(4) . . ?
N2 C10 H10 118.5 . . ?
C9 C10 H10 118.5 . . ?
C9 C8 C3 121.4(3) . . ?
C9 C8 C7 117.4(3) . . ?
C7 C8 C3 121.2(3) . . ?
N1 C1 C2 121.9(3) . . ?
N1 C1 H1 119.1 . . ?
C2 C1 H1 119.1 . . ?
C3 C4 H4 120.4 . . ?
C5 C4 C3 119.3(3) . . ?
C5 C4 H4 120.4 . . ?
N2 C6 C7 123.4(4) . . ?
N2 C6 H6 118.3 . . ?
C7 C6 H6 118.3 . . ?
N1 C5 C4 122.3(3) . . ?
N1 C5 H5 118.8 . . ?
C4 C5 H5 118.8 . . ?

loop_
_geom_bond_atom_site_label_1
_geom_bond_atom_site_label_2
_geom_bond_distance
_geom_bond_site_symmetry_2
_geom_bond_publ_flag
Sb1 Cl1 2.3725(10) . ?
Sb1 Cl3 2.7376(11) . ?
Sb1 Cl2 2.4717(10) . ?
Sb1 N1 2.309(3) . ?
Sb1 N2 2.538(3) 1_554 ?
N1 C1 1.342(4) . ?
N1 C5 1.340(5) . ?
N2 C10 1.342(5) . ?
N2 C6 1.345(5) . ?
C3 C2 1.396(5) . ?
C3 C8 1.476(5) . ?
C3 C4 1.403(5) . ?
C2 H2 0.9500 . ?
C2 C1 1.382(5) . ?
C9 H9 0.9500 . ?
C9 C10 1.381(5) . ?
C9 C8 1.394(5) . ?
C7 H7 0.9500 . ?
C7 C8 1.399(5) . ?
C7 C6 1.378(5) . ?
C10 H10 0.9500 . ?
C1 H1 0.9500 . ?
C4 H4 0.9500 . ?
C4 C5 1.379(5) . ?
C6 H6 0.9500 . ?
C5 H5 0.9500 . ?
